data_2238616
loop_
_publ_author_name
'Datta, Riya'
'Ramya, V.'
'Sithambaresan, M.'
'Kurup, M. R. Prathapachandra'

_publ_section_title
;
 4-{(<i>E</i>)-[2-(Pyridin-3-ylcarbonyl)hydrazinylidene]methyl}phenyl
 acetate
;
_journal_issue 10
_journal_name_full 'Acta Crystallographica Section E'
_journal_page_first o1549
_journal_paper_doi 10.1107/S1600536813025075
_journal_volume 69
_journal_year 2013
_chemical_formula_iupac 'C15 H13 N3 O3'
_chemical_formula_moiety 'C15 H13 N3 O3'
_chemical_formula_sum 'C15 H13 N3 O3'
_chemical_formula_weight 283.28
_chemical_name_systematic
;
4-{(<i>E</i>)-[2-(Pyridin-3-ylcarbonyl)hydrazinylidene]methyl}phenyl acetate
;
_space_group_IT_number 14
_symmetry_cell_setting monoclinic
_symmetry_space_group_name_Hall '-P 2yn'
_symmetry_space_group_name_H-M 'P 1 21/n 1'
_atom_sites_solution_hydrogens geom
_atom_sites_solution_primary direct
_atom_sites_solution_secondary difmap
_audit_creation_method SHELXL-97
_cell_angle_alpha 90.00
_cell_angle_beta 115.311(9)
_cell_angle_gamma 90.00
_cell_formula_units_Z 4
_cell_length_a 16.347(4)
_cell_length_b 5.0859(10)
_cell_length_c 18.408(5)
_cell_measurement_reflns_used 2983
_cell_measurement_temperature 296(2)
_cell_measurement_theta_max 26.914
_cell_measurement_theta_min 2.756
_cell_volume 1383.5(6)
_computing_cell_refinement 'APEX2 and SAINT (Bruker, 2004)'
_computing_data_collection 'APEX2 (Bruker, 2004)'
_computing_data_reduction 'SAINT and XPREP (Bruker, 2004)'
_computing_molecular_graphics 'ORTEP3 (Farrugia, 2012) and DIAMOND  (Brandenburg, 2010)'
_computing_publication_material 'SHELXL-97 (Sheldrick, 2008) and publCIF (Westrip, 2010)'
_computing_structure_refinement 'SHELXL97 (Sheldrick, 2008)'
_computing_structure_solution 'SHELXS97 (Sheldrick, 2008)'
_diffrn_ambient_temperature 296(2)
_diffrn_detector_area_resol_mean 8.33
_diffrn_measured_fraction_theta_full 0.989
_diffrn_measured_fraction_theta_max 0.989
_diffrn_measurement_device_type 'Bruker Kappa APEXII CCD diffractometer'
_diffrn_measurement_method '\w and \f scan'
_diffrn_radiation_monochromator graphite
_diffrn_radiation_source 'fine-focus sealed tube'
_diffrn_radiation_type MoK\a
_diffrn_radiation_wavelength 0.71073
_diffrn_reflns_av_R_equivalents 0.0229
_diffrn_reflns_av_sigmaI/netI 0.0314
_diffrn_reflns_limit_h_max 19
_diffrn_reflns_limit_h_min -21
_diffrn_reflns_limit_k_max 6
_diffrn_reflns_limit_k_min -6
_diffrn_reflns_limit_l_max 24
_diffrn_reflns_limit_l_min -23
_diffrn_reflns_number 9585
_diffrn_reflns_theta_full 28.02
_diffrn_reflns_theta_max 28.02
_diffrn_reflns_theta_min 2.20
_diffrn_standards_number 0
_exptl_absorpt_coefficient_mu 0.097
_exptl_absorpt_correction_T_max 0.9761
_exptl_absorpt_correction_T_min 0.9529
_exptl_absorpt_correction_type multi-scan
_exptl_absorpt_process_details '(SADABS; Bruker, 2004)'
_exptl_crystal_colour colorless
_exptl_crystal_density_diffrn 1.360
_exptl_crystal_density_method 'not measured'
_exptl_crystal_description block
_exptl_crystal_F_000 592
_exptl_crystal_size_max 0.50
_exptl_crystal_size_mid 0.30
_exptl_crystal_size_min 0.25
_refine_diff_density_max 0.314
_refine_diff_density_min -0.250
_refine_ls_extinction_method none
_refine_ls_goodness_of_fit_ref 1.037
_refine_ls_hydrogen_treatment mixed
_refine_ls_matrix_type full
_refine_ls_number_parameters 195
_refine_ls_number_reflns 3325
_refine_ls_number_restraints 1
_refine_ls_restrained_S_all 1.037
_refine_ls_R_factor_all 0.0757
_refine_ls_R_factor_gt 0.0485
_refine_ls_shift/su_max 0.000
_refine_ls_shift/su_mean 0.000
_refine_ls_structure_factor_coef Fsqd
_refine_ls_weighting_details 'calc w=1/[\s^2^(Fo^2^)+(0.0632P)^2^+0.3098P] where P=(Fo^2^+2Fc^2^)/3'
_refine_ls_weighting_scheme calc
_refine_ls_wR_factor_gt 0.1225
_refine_ls_wR_factor_ref 0.1403
_reflns_number_gt 2288
_reflns_number_total 3325
_reflns_threshold_expression >2sigma(I)
_cod_data_source_file fj2641.cif
_cod_data_source_block I
_cod_original_cell_volume 1383.6(6)
_cod_original_sg_symbol_H-M 'P 21/n'
_cod_database_code 2238616

loop_
_symmetry_equiv_pos_as_xyz
'x, y, z'
'-x+1/2, y+1/2, -z+1/2'
'-x, -y, -z'
'x-1/2, -y-1/2, z-1/2'

loop_
_atom_site_type_symbol
_atom_site_label
_atom_site_fract_x
_atom_site_fract_y
_atom_site_fract_z
_atom_site_U_iso_or_equiv
_atom_site_adp_type
_atom_site_calc_flag
_atom_site_refinement_flags
_atom_site_occupancy
_atom_site_symmetry_multiplicity
O O1 0.62319(9) -0.2235(2) -0.00860(7) 0.0554(4) Uani d . 1 1
O O2 0.64307(10) 0.4099(3) 0.44141(7) 0.0639(4) Uani d . 1 1
N N1 0.72016(12) 0.3431(3) -0.15907(10) 0.0597(4) Uani d . 1 1
N N2 0.62677(10) 0.2123(3) 0.01908(8) 0.0427(3) Uani d D 1 1
N N3 0.62691(10) 0.1739(3) 0.09359(8) 0.0420(3) Uani d . 1 1
C C1 0.70076(13) 0.2839(3) -0.09748(10) 0.0477(4) Uani d . 1 1
H H1 0.7253 0.3894 -0.0519 0.057 Uiso calc R 1 1
C C2 0.68290(15) 0.1905(4) -0.22385(11) 0.0603(5) Uani d . 1 1
H H2 0.6949 0.2292 -0.2677 0.072 Uiso calc R 1 1
C C3 0.62814(14) -0.0194(4) -0.22982(11) 0.0596(5) Uani d . 1 1
H H3 0.6035 -0.1191 -0.2766 0.071 Uiso calc R 1 1
C C4 0.61008(12) -0.0806(4) -0.16510(10) 0.0493(4) Uani d . 1 1
H H4 0.5741 -0.2244 -0.1671 0.059 Uiso calc R 1 1
C C5 0.64659(11) 0.0761(3) -0.09706(9) 0.0365(4) Uani d . 1 1
C C6 0.63100(11) 0.0061(3) -0.02519(10) 0.0380(4) Uani d . 1 1
C C7 0.60960(11) 0.3795(3) 0.12422(10) 0.0403(4) Uani d . 1 1
H H7 0.5928 0.5334 0.0942 0.048 Uiso calc R 1 1
C C8 0.61583(10) 0.3768(3) 0.20592(9) 0.0373(4) Uani d . 1 1
C C9 0.66527(12) 0.1856(3) 0.26163(10) 0.0457(4) Uani d . 1 1
H H9 0.6934 0.0516 0.2464 0.055 Uiso calc R 1 1
C C10 0.67294(12) 0.1932(4) 0.33914(10) 0.0510(4) Uani d . 1 1
H H10 0.7064 0.0660 0.3762 0.061 Uiso calc R 1 1
C C11 0.63065(12) 0.3906(4) 0.36095(10) 0.0477(4) Uani d . 1 1
C C12 0.58098(13) 0.5817(4) 0.30759(12) 0.0537(5) Uani d . 1 1
H H12 0.5522 0.7130 0.3232 0.064 Uiso calc R 1 1
C C13 0.57459(13) 0.5752(3) 0.23019(11) 0.0485(4) Uani d . 1 1
H H13 0.5422 0.7056 0.1939 0.058 Uiso calc R 1 1
C C14 0.59039(13) 0.2668(4) 0.46456(11) 0.0568(5) Uani d . 1 1
C C15 0.61036(14) 0.3114(5) 0.55032(11) 0.0647(6) Uani d . 1 1
H H15A 0.6115 0.4968 0.5605 0.097 Uiso calc R 1 1
H H15B 0.6681 0.2362 0.5840 0.097 Uiso calc R 1 1
H H15C 0.5643 0.2299 0.5619 0.097 Uiso calc R 1 1
H H2' 0.6234(12) 0.369(2) -0.0002(10) 0.048(5) Uiso d D 1 1
O O3 0.53569(15) 0.1229(5) 0.41928(11) 0.1332(10) Uani d . 1 1

loop_
_atom_site_aniso_label
_atom_site_aniso_U_11
_atom_site_aniso_U_22
_atom_site_aniso_U_33
_atom_site_aniso_U_12
_atom_site_aniso_U_13
_atom_site_aniso_U_23
O1 0.0910(10) 0.0271(6) 0.0590(8) -0.0011(6) 0.0423(7) 0.0038(5)
O2 0.0756(9) 0.0812(10) 0.0411(7) -0.0283(8) 0.0308(7) -0.0160(7)
N1 0.0870(12) 0.0523(9) 0.0551(9) -0.0080(8) 0.0450(9) 0.0004(8)
N2 0.0680(9) 0.0283(7) 0.0422(8) 0.0018(6) 0.0335(7) 0.0051(6)
N3 0.0589(9) 0.0354(7) 0.0401(7) -0.0009(6) 0.0292(6) 0.0034(6)
C1 0.0674(11) 0.0391(9) 0.0435(9) -0.0065(8) 0.0304(9) -0.0046(7)
C2 0.0835(14) 0.0644(12) 0.0435(10) 0.0063(11) 0.0373(10) 0.0064(9)
C3 0.0724(13) 0.0663(13) 0.0356(9) 0.0018(10) 0.0189(9) -0.0102(9)
C4 0.0540(10) 0.0445(9) 0.0458(10) -0.0027(8) 0.0180(8) -0.0067(8)
C5 0.0452(8) 0.0296(7) 0.0353(8) 0.0060(6) 0.0178(7) 0.0034(6)
C6 0.0484(9) 0.0280(8) 0.0399(8) 0.0014(6) 0.0209(7) 0.0037(6)
C7 0.0502(9) 0.0336(8) 0.0426(9) -0.0010(7) 0.0252(7) 0.0053(7)
C8 0.0429(8) 0.0349(8) 0.0403(8) -0.0055(6) 0.0237(7) -0.0007(6)
C9 0.0494(9) 0.0449(9) 0.0471(10) 0.0039(7) 0.0248(8) 0.0017(8)
C10 0.0560(10) 0.0550(11) 0.0404(9) 0.0027(8) 0.0190(8) 0.0061(8)
C11 0.0543(10) 0.0549(11) 0.0384(9) -0.0167(8) 0.0240(8) -0.0100(8)
C12 0.0691(12) 0.0469(10) 0.0570(11) -0.0012(9) 0.0384(10) -0.0091(9)
C13 0.0602(11) 0.0388(9) 0.0513(10) 0.0034(8) 0.0285(8) 0.0018(8)
C14 0.0563(11) 0.0758(13) 0.0406(9) -0.0116(10) 0.0230(8) -0.0064(9)
C15 0.0679(13) 0.0904(16) 0.0411(10) -0.0038(11) 0.0282(9) -0.0026(10)
O3 0.1493(18) 0.203(2) 0.0656(11) -0.1225(18) 0.0636(12) -0.0513(13)

loop_
_atom_type_symbol
_atom_type_description
_atom_type_scat_dispersion_real
_atom_type_scat_dispersion_imag
_atom_type_scat_source
C C 0.0033 0.0016 'International Tables Vol C Tables 4.2.6.8 and 6.1.1.4'
H H 0.0000 0.0000 'International Tables Vol C Tables 4.2.6.8 and 6.1.1.4'
N N 0.0061 0.0033 'International Tables Vol C Tables 4.2.6.8 and 6.1.1.4'
O O 0.0106 0.0060 'International Tables Vol C Tables 4.2.6.8 and 6.1.1.4'

loop_
_geom_angle_atom_site_label_1
_geom_angle_atom_site_label_2
_geom_angle_atom_site_label_3
_geom_angle
C14 O2 C11 118.47(14)
C2 N1 C1 116.41(17)
C6 N2 N3 120.70(13)
C6 N2 H2' 118.8(12)
N3 N2 H2' 120.5(12)
C7 N3 N2 114.55(13)
N1 C1 C5 124.26(16)
N1 C1 H1 117.9
C5 C1 H1 117.9
N1 C2 C3 124.06(18)
N1 C2 H2 118.0
C3 C2 H2 118.0
C2 C3 C4 118.76(17)
C2 C3 H3 120.6
C4 C3 H3 120.6
C3 C4 C5 118.82(18)
C3 C4 H4 120.6
C5 C4 H4 120.6
C1 C5 C4 117.67(16)
C1 C5 C6 122.69(14)
C4 C5 C6 119.53(15)
O1 C6 N2 123.50(15)
O1 C6 C5 121.50(14)
N2 C6 C5 115.00(13)
N3 C7 C8 121.05(14)
N3 C7 H7 119.5
C8 C7 H7 119.5
C13 C8 C9 118.60(16)
C13 C8 C7 119.60(15)
C9 C8 C7 121.75(15)
C10 C9 C8 120.64(16)
C10 C9 H9 119.7
C8 C9 H9 119.7
C11 C10 C9 119.27(17)
C11 C10 H10 120.4
C9 C10 H10 120.4
C10 C11 C12 121.74(16)
C10 C11 O2 119.60(17)
C12 C11 O2 118.53(17)
C11 C12 C13 118.72(17)
C11 C12 H12 120.6
C13 C12 H12 120.6
C12 C13 C8 121.02(17)
C12 C13 H13 119.5
C8 C13 H13 119.5
O3 C14 O2 120.82(18)
O3 C14 C15 126.92(19)
O2 C14 C15 112.26(17)
C14 C15 H15A 109.5
C14 C15 H15B 109.5
H15A C15 H15B 109.5
C14 C15 H15C 109.5
H15A C15 H15C 109.5
H15B C15 H15C 109.5

loop_
_geom_bond_atom_site_label_1
_geom_bond_atom_site_label_2
_geom_bond_distance
O1 C6 1.2277(18)
O2 C14 1.329(2)
O2 C11 1.410(2)
N1 C2 1.332(3)
N1 C1 1.336(2)
N2 C6 1.348(2)
N2 N3 1.3844(19)
N2 H2' 0.866(9)
N3 C7 1.276(2)
C1 C5 1.381(2)
C1 H1 0.9300
C2 C3 1.367(3)
C2 H2 0.9300
C3 C4 1.380(3)
C3 H3 0.9300
C4 C5 1.386(2)
C4 H4 0.9300
C5 C6 1.493(2)
C7 C8 1.463(2)
C7 H7 0.9300
C8 C13 1.389(2)
C8 C9 1.394(2)
C9 C10 1.378(2)
C9 H9 0.9300
C10 C11 1.373(3)
C10 H10 0.9300
C11 C12 1.374(3)
C12 C13 1.384(3)
C12 H12 0.9300
C13 H13 0.9300
C14 O3 1.180(2)
C14 C15 1.486(3)
C15 H15A 0.9600
C15 H15B 0.9600
C15 H15C 0.9600

loop_
_geom_hbond_atom_site_label_D
_geom_hbond_atom_site_label_H
_geom_hbond_atom_site_label_A
_geom_hbond_site_symmetry_A
_geom_hbond_distance_DH
_geom_hbond_distance_HA
_geom_hbond_distance_DA
_geom_hbond_angle_DHA
N2 H2' O1 1_565 0.866(9) 2.076(11) 2.9107(18) 161.5(17)
C7 H7 O1 1_565 0.9293 2.4820 3.251(2) 140
C15 H15C O3 3_656 0.9599 2.5486 3.469(4) 161
C4 H4 Cg1 3_655 0.9300 3.1267 3.821(2) 133
C13 H13 Cg2 3_655 0.9300 3.2825 3.860(3) 122
C15 H15A Cg2 2_655 0.9600 3.3911 3.734(3) 104
C15 H15B Cg2 2_655 0.9600 3.1984 3.734(3) 117

loop_
_geom_torsion_atom_site_label_1
_geom_torsion_atom_site_label_2
_geom_torsion_atom_site_label_3
_geom_torsion_atom_site_label_4
_geom_torsion
C6 N2 N3 C7 -170.37(15)
C2 N1 C1 C5 0.9(3)
C1 N1 C2 C3 -0.7(3)
N1 C2 C3 C4 -0.4(3)
C2 C3 C4 C5 1.3(3)
N1 C1 C5 C4 0.0(3)
N1 C1 C5 C6 176.14(16)
C3 C4 C5 C1 -1.1(2)
C3 C4 C5 C6 -177.41(16)
N3 N2 C6 O1 9.9(3)
N3 N2 C6 C5 -169.77(13)
C1 C5 C6 O1 -144.25(18)
C4 C5 C6 O1 31.8(2)
C1 C5 C6 N2 35.5(2)
C4 C5 C6 N2 -148.44(16)
N2 N3 C7 C8 -174.03(14)
N3 C7 C8 C13 -163.02(16)
N3 C7 C8 C9 19.6(2)
C13 C8 C9 C10 0.1(2)
C7 C8 C9 C10 177.51(15)
C8 C9 C10 C11 0.5(3)
C9 C10 C11 C12 -0.2(3)
C9 C10 C11 O2 -175.82(15)
C14 O2 C11 C10 -85.1(2)
C14 O2 C11 C12 99.2(2)
C10 C11 C12 C13 -0.7(3)
O2 C11 C12 C13 174.95(16)
C11 C12 C13 C8 1.3(3)
C9 C8 C13 C12 -1.0(3)
C7 C8 C13 C12 -178.50(16)
C11 O2 C14 O3 1.5(3)
C11 O2 C14 C15 -179.02(17)
